data_7030217
loop_
_publ_author_name
'Wingard, Leah A.'
'White, Peter S.'
'Templeton, Joseph L.'

_publ_section_title
;
 Synthesis and oxidation of d6 tungsten pincer complexes: a complete
 series of tungsten(II) hydridocarbonyl and halocarbonyl pincer complexes.
;
_journal_issue 37
_journal_name_full 'Dalton transactions (Cambridge, England : 2003)'
_journal_page_first 11438
_journal_page_last 11448
_journal_paper_doi 10.1039/c2dt30848g
_journal_volume 41
_journal_year 2012
_chemical_formula_moiety 'C33 H36 N O3 P2 Si2 W'
_chemical_formula_sum 'C33 H36 N O3 P2 Si2 W'
_chemical_formula_weight 796.60
_chemical_name_systematic
;
?
;
_space_group_IT_number 14
_symmetry_cell_setting monoclinic
_symmetry_space_group_name_Hall '-P 2yn'
_symmetry_space_group_name_H-M 'P 1 21/n 1'
_atom_sites_solution_hydrogens geom
_atom_sites_solution_primary direct
_atom_sites_solution_secondary difmap
_audit_creation_method SHELXL-97
_cell_angle_alpha 90.00
_cell_angle_beta 97.327(5)
_cell_angle_gamma 90.00
_cell_formula_units_Z 4
_cell_length_a 12.8236(8)
_cell_length_b 18.5277(13)
_cell_length_c 14.1186(8)
_cell_measurement_reflns_used 3016
_cell_measurement_temperature 100(2)
_cell_measurement_theta_max 68.62
_cell_measurement_theta_min 5.91
_cell_volume 3327.1(4)
_computing_cell_refinement 'Bruker SAINT'
_computing_data_collection 'Bruker APEX2'
_computing_data_reduction 'Bruker SAINT'
_computing_molecular_graphics 'Bruker SHELXTL'
_computing_publication_material 'Bruker SHELXTL'
_computing_structure_refinement 'SHELXL-97 (Sheldrick, 2008)'
_computing_structure_solution 'SHELXS-97 (Sheldrick, 2008)'
_diffrn_ambient_temperature 100(2)
_diffrn_measured_fraction_theta_full 0.981
_diffrn_measured_fraction_theta_max 0.947
_diffrn_measurement_device_type 'Bruker-AXS SMART APEX-II CCD'
_diffrn_measurement_method '\f and \w scans'
_diffrn_radiation_monochromator graphite
_diffrn_radiation_source 'fine-focus sealed tube'
_diffrn_radiation_type CuK\a
_diffrn_radiation_wavelength 1.54178
_diffrn_reflns_av_R_equivalents 0.0632
_diffrn_reflns_av_sigmaI/netI 0.0661
_diffrn_reflns_limit_h_max 15
_diffrn_reflns_limit_h_min -15
_diffrn_reflns_limit_k_max 21
_diffrn_reflns_limit_k_min -21
_diffrn_reflns_limit_l_max 17
_diffrn_reflns_limit_l_min -16
_diffrn_reflns_number 15353
_diffrn_reflns_theta_full 67.00
_diffrn_reflns_theta_max 69.07
_diffrn_reflns_theta_min 5.91
_exptl_absorpt_coefficient_mu 8.305
_exptl_absorpt_correction_T_max 0.6815
_exptl_absorpt_correction_T_min 0.3689
_exptl_absorpt_correction_type numerical
_exptl_absorpt_process_details 'Bruker-AXS APEX2'
_exptl_crystal_colour yellow
_exptl_crystal_density_diffrn 1.590
_exptl_crystal_density_method 'not measured'
_exptl_crystal_description needle
_exptl_crystal_F_000 1588
_exptl_crystal_size_max 0.15
_exptl_crystal_size_mid 0.05
_exptl_crystal_size_min 0.05
_refine_diff_density_max 2.382
_refine_diff_density_min -1.630
_refine_diff_density_rms 0.182
_refine_ls_extinction_coef 0.00015(4)
_refine_ls_extinction_expression Fc^*^=kFc[1+0.001xFc^2^\l^3^/sin(2\q)]^-1/4^
_refine_ls_extinction_method SHELXL
_refine_ls_goodness_of_fit_ref 0.979
_refine_ls_hydrogen_treatment constr
_refine_ls_matrix_type full
_refine_ls_number_parameters 384
_refine_ls_number_reflns 5881
_refine_ls_number_restraints 0
_refine_ls_restrained_S_all 0.979
_refine_ls_R_factor_all 0.0693
_refine_ls_R_factor_gt 0.0501
_refine_ls_shift/su_max 0.001
_refine_ls_shift/su_mean 0.000
_refine_ls_structure_factor_coef Fsqd
_refine_ls_weighting_details 'calc w=1/[\s^2^(Fo^2^)+(0.0782P)^2^+0.0000P] where P=(Fo^2^+2Fc^2^)/3'
_refine_ls_weighting_scheme calc
_refine_ls_wR_factor_gt 0.1144
_refine_ls_wR_factor_ref 0.1245
_reflns_number_gt 4566
_reflns_number_total 5881
_reflns_threshold_expression >2sigma(I)
_cod_data_source_file c2dt30848g.txt
_cod_data_source_block c08370
_cod_depositor_comments
;
The following automatic conversions were performed:

'_symmetry_cell_setting' value 'Monoclinic' changed to 'monoclinic'
according to
/usr/data/users/saulius/automatic-downloads/retrospective/RSC/lib/dictionaries/cif_core.dic
dictionary named 'cif_core.dic' version 2.4.2 from 2011-04-26.

Automatic conversion script
Id: cif_fix_values 2281 2013-09-26 08:29:07Z andrius 
;
_cod_original_sg_symbol_H-M 'P 21/n'
_cod_database_code 7030217

loop_
_symmetry_equiv_pos_as_xyz
'x, y, z'
'-x+1/2, y+1/2, -z+1/2'
'-x, -y, -z'
'x-1/2, -y-1/2, z-1/2'

loop_
_atom_site_label
_atom_site_type_symbol
_atom_site_fract_x
_atom_site_fract_y
_atom_site_fract_z
_atom_site_U_iso_or_equiv
_atom_site_adp_type
_atom_site_occupancy
_atom_site_symmetry_multiplicity
_atom_site_calc_flag
_atom_site_refinement_flags
W1 W 0.95122(2) 0.828473(17) 0.51216(2) 0.01998(14) Uani 1 1 d .
P1 P 0.78218(13) 0.88063(10) 0.54258(11) 0.0213(4) Uani 1 1 d .
P2 P 1.13782(13) 0.79410(10) 0.51401(12) 0.0227(4) Uani 1 1 d .
Si1 Si 0.90866(15) 0.90301(11) 0.73698(12) 0.0235(4) Uani 1 1 d .
Si2 Si 1.12764(14) 0.83108(11) 0.72221(12) 0.0233(4) Uani 1 1 d .
N1 N 1.0128(4) 0.8782(3) 0.6697(4) 0.0218(12) Uani 1 1 d .
C1 C 0.9025(5) 0.7900(4) 0.3859(5) 0.0252(15) Uani 1 1 d .
O1 O 0.8741(4) 0.7680(3) 0.3095(3) 0.0310(12) Uani 1 1 d .
C2 C 0.9124(5) 0.7275(4) 0.5543(5) 0.0208(13) Uani 1 1 d .
O2 O 0.8877(5) 0.6692(3) 0.5671(4) 0.0381(13) Uani 1 1 d .
C3 C 0.9713(5) 0.9199(4) 0.4401(5) 0.0227(14) Uani 1 1 d .
O3 O 0.9732(4) 0.9669(3) 0.3876(4) 0.0356(13) Uani 1 1 d .
C4 C 1.2159(5) 0.8266(4) 0.4220(5) 0.0251(14) Uani 1 1 d .
C5 C 1.1686(5) 0.8447(4) 0.3306(5) 0.0256(15) Uani 1 1 d .
H5 H 1.0963 0.8397 0.3154 0.031 Uiso 1 1 calc R
C6 C 1.2286(6) 0.8704(4) 0.2614(5) 0.0283(16) Uani 1 1 d .
H6 H 1.1960 0.8819 0.2006 0.034 Uiso 1 1 calc R
C7 C 1.3366(6) 0.8789(4) 0.2835(5) 0.0324(17) Uani 1 1 d .
H7 H 1.3764 0.8966 0.2379 0.039 Uiso 1 1 calc R
C8 C 1.3848(6) 0.8607(4) 0.3738(5) 0.0297(16) Uani 1 1 d .
H8 H 1.4571 0.8662 0.3887 0.036 Uiso 1 1 calc R
C9 C 1.3258(6) 0.8342(4) 0.4425(5) 0.0290(16) Uani 1 1 d .
H9 H 1.3593 0.8213 0.5024 0.035 Uiso 1 1 calc R
C10 C 1.1682(5) 0.6967(4) 0.5130(5) 0.0259(15) Uani 1 1 d .
C11 C 1.1081(7) 0.6538(5) 0.4440(6) 0.0379(19) Uani 1 1 d .
H11 H 1.0541 0.6748 0.4029 0.045 Uiso 1 1 calc R
C12 C 1.1284(7) 0.5811(5) 0.4365(6) 0.045(2) Uani 1 1 d .
H12 H 1.0886 0.5536 0.3900 0.054 Uiso 1 1 calc R
C13 C 1.2091(7) 0.5483(5) 0.4987(7) 0.043(2) Uani 1 1 d .
H13 H 1.2233 0.4993 0.4939 0.051 Uiso 1 1 calc R
C14 C 1.2669(7) 0.5908(5) 0.5673(7) 0.042(2) Uani 1 1 d .
H14 H 1.3205 0.5698 0.6088 0.051 Uiso 1 1 calc R
C15 C 1.2467(6) 0.6638(5) 0.5756(6) 0.0372(18) Uani 1 1 d .
H15 H 1.2856 0.6909 0.6230 0.045 Uiso 1 1 calc R
C16 C 1.2119(5) 0.8304(4) 0.6234(5) 0.0283(15) Uani 1 1 d .
H16A H 1.2350 0.8791 0.6119 0.034 Uiso 1 1 calc R
H16B H 1.2738 0.8009 0.6417 0.034 Uiso 1 1 calc R
C17 C 1.1976(6) 0.8826(4) 0.8247(5) 0.0306(16) Uani 1 1 d .
H17A H 1.2064 0.9318 0.8058 0.046 Uiso 1 1 calc R
H17B H 1.2652 0.8613 0.8436 0.046 Uiso 1 1 calc R
H17C H 1.1570 0.8813 0.8773 0.046 Uiso 1 1 calc R
C18 C 1.0947(5) 0.7387(4) 0.7595(5) 0.0266(15) Uani 1 1 d .
H18A H 1.0494 0.7416 0.8085 0.040 Uiso 1 1 calc R
H18B H 1.1581 0.7137 0.7838 0.040 Uiso 1 1 calc R
H18C H 1.0596 0.7130 0.7056 0.040 Uiso 1 1 calc R
C19 C 0.8581(6) 0.8237(5) 0.7982(5) 0.0332(17) Uani 1 1 d .
H19A H 0.8409 0.7857 0.7528 0.050 Uiso 1 1 calc R
H19B H 0.7963 0.8374 0.8256 0.050 Uiso 1 1 calc R
H19C H 0.9110 0.8073 0.8477 0.050 Uiso 1 1 calc R
C20 C 0.9514(6) 0.9744(4) 0.8278(5) 0.0314(17) Uani 1 1 d .
H20A H 1.0066 0.9558 0.8736 0.047 Uiso 1 1 calc R
H20B H 0.8929 0.9884 0.8597 0.047 Uiso 1 1 calc R
H20C H 0.9767 1.0157 0.7964 0.047 Uiso 1 1 calc R
C21 C 0.8067(5) 0.9431(4) 0.6443(5) 0.0245(14) Uani 1 1 d .
H21A H 0.7420 0.9513 0.6716 0.029 Uiso 1 1 calc R
H21B H 0.8312 0.9891 0.6229 0.029 Uiso 1 1 calc R
C22 C 0.7060(5) 0.9362(4) 0.4489(5) 0.0243(14) Uani 1 1 d .
C23 C 0.7120(6) 0.9228(4) 0.3528(5) 0.0286(16) Uani 1 1 d .
H23 H 0.7571 0.8873 0.3352 0.034 Uiso 1 1 calc R
C24 C 0.6502(6) 0.9627(5) 0.2828(6) 0.0349(17) Uani 1 1 d .
H24 H 0.6537 0.9531 0.2186 0.042 Uiso 1 1 calc R
C25 C 0.5843(6) 1.0159(5) 0.3076(6) 0.0336(17) Uani 1 1 d .
H25 H 0.5437 1.0424 0.2606 0.040 Uiso 1 1 calc R
C26 C 0.5788(6) 1.0298(4) 0.4027(6) 0.0351(18) Uani 1 1 d .
H26 H 0.5345 1.0660 0.4197 0.042 Uiso 1 1 calc R
C27 C 0.6390(5) 0.9900(4) 0.4741(5) 0.0297(16) Uani 1 1 d .
H27 H 0.6342 0.9993 0.5381 0.036 Uiso 1 1 calc R
C28 C 0.6769(5) 0.8195(4) 0.5739(5) 0.0245(14) Uani 1 1 d .
C29 C 0.6187(5) 0.8330(4) 0.6489(5) 0.0267(15) Uani 1 1 d .
H29 H 0.6313 0.8744 0.6860 0.032 Uiso 1 1 calc R
C30 C 0.5413(6) 0.7841(4) 0.6681(5) 0.0312(17) Uani 1 1 d .
H30 H 0.5023 0.7933 0.7180 0.037 Uiso 1 1 calc R
C31 C 0.5220(6) 0.7235(5) 0.6154(6) 0.0363(18) Uani 1 1 d .
H31 H 0.4708 0.6912 0.6298 0.044 Uiso 1 1 calc R
C32 C 0.5787(6) 0.7093(5) 0.5392(6) 0.0355(18) Uani 1 1 d .
H32 H 0.5644 0.6682 0.5020 0.043 Uiso 1 1 calc R
C33 C 0.6575(5) 0.7577(4) 0.5193(5) 0.0294(16) Uani 1 1 d .
H33 H 0.6965 0.7482 0.4695 0.035 Uiso 1 1 calc R

loop_
_atom_site_aniso_label
_atom_site_aniso_U_11
_atom_site_aniso_U_22
_atom_site_aniso_U_33
_atom_site_aniso_U_23
_atom_site_aniso_U_13
_atom_site_aniso_U_12
W1 0.01736(17) 0.0242(2) 0.01924(17) 0.00148(13) 0.00560(11) 0.00058(13)
P1 0.0190(8) 0.0241(9) 0.0219(7) 0.0019(7) 0.0068(6) 0.0019(7)
P2 0.0194(8) 0.0285(9) 0.0212(7) 0.0026(7) 0.0060(6) 0.0007(7)
Si1 0.0236(9) 0.0276(10) 0.0202(8) -0.0002(7) 0.0058(7) 0.0001(7)
Si2 0.0218(8) 0.0273(10) 0.0212(8) 0.0017(8) 0.0046(7) -0.0011(8)
N1 0.021(3) 0.025(3) 0.020(2) -0.004(2) 0.005(2) -0.002(2)
C1 0.011(3) 0.035(4) 0.030(4) 0.001(3) 0.004(3) 0.000(3)
O1 0.025(2) 0.046(3) 0.023(2) -0.007(2) 0.004(2) 0.004(2)
C2 0.022(3) 0.017(3) 0.024(3) 0.004(3) 0.005(3) -0.007(3)
O2 0.043(3) 0.034(3) 0.038(3) 0.005(2) 0.007(2) -0.006(3)
C3 0.028(3) 0.019(4) 0.023(3) 0.008(3) 0.012(3) 0.001(3)
O3 0.037(3) 0.036(3) 0.035(3) 0.005(3) 0.011(2) 0.003(2)
C4 0.020(3) 0.028(4) 0.027(3) -0.001(3) 0.005(3) 0.003(3)
C5 0.020(3) 0.034(4) 0.023(3) -0.003(3) 0.006(3) 0.002(3)
C6 0.033(4) 0.029(4) 0.024(3) -0.001(3) 0.011(3) 0.005(3)
C7 0.037(4) 0.034(4) 0.029(3) -0.005(3) 0.018(3) -0.003(3)
C8 0.023(4) 0.034(4) 0.035(4) -0.002(3) 0.012(3) -0.005(3)
C9 0.024(3) 0.034(4) 0.030(3) 0.001(3) 0.011(3) 0.002(3)
C10 0.021(3) 0.035(4) 0.024(3) 0.000(3) 0.010(3) 0.000(3)
C11 0.040(4) 0.034(5) 0.038(4) -0.002(3) -0.001(4) 0.012(3)
C12 0.044(5) 0.048(6) 0.041(4) -0.005(4) -0.005(4) 0.005(4)
C13 0.046(5) 0.028(4) 0.059(5) 0.008(4) 0.025(4) 0.014(4)
C14 0.036(4) 0.042(5) 0.050(5) 0.007(4) 0.006(4) 0.004(4)
C15 0.032(4) 0.035(5) 0.043(4) 0.001(4) -0.002(4) 0.002(3)
C16 0.021(3) 0.040(4) 0.025(3) -0.004(3) 0.004(3) -0.003(3)
C17 0.028(4) 0.033(4) 0.031(3) -0.003(3) 0.004(3) -0.004(3)
C18 0.023(3) 0.032(4) 0.024(3) 0.003(3) 0.001(3) 0.002(3)
C19 0.028(4) 0.045(5) 0.029(3) 0.005(3) 0.011(3) 0.000(3)
C20 0.037(4) 0.035(4) 0.021(3) -0.009(3) 0.001(3) 0.000(3)
C21 0.023(3) 0.030(4) 0.022(3) 0.002(3) 0.006(3) 0.004(3)
C22 0.021(3) 0.027(4) 0.025(3) -0.001(3) 0.001(3) -0.005(3)
C23 0.028(4) 0.033(4) 0.024(3) 0.006(3) 0.000(3) -0.003(3)
C24 0.033(4) 0.039(5) 0.033(4) 0.003(3) 0.004(3) -0.004(3)
C25 0.028(4) 0.036(4) 0.035(4) 0.008(3) -0.006(3) -0.002(3)
C26 0.024(4) 0.031(4) 0.050(5) 0.002(4) 0.007(3) 0.006(3)
C27 0.024(3) 0.035(4) 0.032(3) 0.005(3) 0.009(3) 0.004(3)
C28 0.022(3) 0.026(4) 0.025(3) 0.003(3) 0.003(3) 0.003(3)
C29 0.022(3) 0.032(4) 0.028(3) 0.005(3) 0.009(3) 0.007(3)
C30 0.025(4) 0.038(5) 0.034(4) 0.005(3) 0.016(3) 0.000(3)
C31 0.024(4) 0.044(5) 0.042(4) 0.013(4) 0.008(3) -0.001(3)
C32 0.037(4) 0.035(5) 0.034(4) -0.004(3) 0.002(3) -0.005(3)
C33 0.017(3) 0.041(5) 0.031(3) 0.005(3) 0.003(3) -0.005(3)

loop_
_atom_type_symbol
_atom_type_description
_atom_type_scat_dispersion_real
_atom_type_scat_dispersion_imag
_atom_type_scat_source
C C 0.0181 0.0091 'International Tables Vol C Tables 4.2.6.8 and 6.1.1.4'
H H 0.0000 0.0000 'International Tables Vol C Tables 4.2.6.8 and 6.1.1.4'
N N 0.0311 0.0180 'International Tables Vol C Tables 4.2.6.8 and 6.1.1.4'
O O 0.0492 0.0322 'International Tables Vol C Tables 4.2.6.8 and 6.1.1.4'
Si Si 0.2541 0.3302 'International Tables Vol C Tables 4.2.6.8 and 6.1.1.4'
P P 0.2955 0.4335 'International Tables Vol C Tables 4.2.6.8 and 6.1.1.4'
W W -5.4734 5.5774 'International Tables Vol C Tables 4.2.6.8 and 6.1.1.4'

loop_
_geom_angle_atom_site_label_1
_geom_angle_atom_site_label_2
_geom_angle_atom_site_label_3
_geom_angle
C1 W1 C3 83.8(3)
C1 W1 C2 82.5(3)
C3 W1 C2 166.1(3)
C1 W1 N1 179.2(3)
C3 W1 N1 95.5(2)
C2 W1 N1 98.2(2)
C1 W1 P1 96.69(19)
C3 W1 P1 85.98(19)
C2 W1 P1 93.22(19)
N1 W1 P1 83.28(13)
C1 W1 P2 96.45(19)
C3 W1 P2 92.1(2)
C2 W1 P2 91.85(19)
N1 W1 P2 83.53(13)
P1 W1 P2 166.42(6)
C21 P1 C22 103.3(3)
C21 P1 C28 104.7(3)
C22 P1 C28 100.1(3)
C21 P1 W1 108.5(2)
C22 P1 W1 119.3(2)
C28 P1 W1 119.0(2)
C16 P2 C4 101.8(3)
C16 P2 C10 106.1(4)
C4 P2 C10 100.4(3)
C16 P2 W1 108.1(2)
C4 P2 W1 121.4(2)
C10 P2 W1 117.1(2)
N1 Si1 C19 111.7(3)
N1 Si1 C20 111.7(3)
C19 Si1 C20 109.2(4)
N1 Si1 C21 103.4(3)
C19 Si1 C21 112.5(3)
C20 Si1 C21 108.3(3)
N1 Si2 C18 111.3(3)
N1 Si2 C17 111.1(3)
C18 Si2 C17 110.9(3)
N1 Si2 C16 102.6(3)
C18 Si2 C16 112.3(3)
C17 Si2 C16 108.4(3)
Si2 N1 Si1 122.3(3)
Si2 N1 W1 110.3(3)
Si1 N1 W1 113.7(3)
O1 C1 W1 178.8(7)
O2 C2 W1 172.2(6)
O3 C3 W1 169.4(6)
C5 C4 C9 118.2(6)
C5 C4 P2 121.3(5)
C9 C4 P2 120.5(5)
C4 C5 C6 120.9(7)
C4 C5 H5 119.5
C6 C5 H5 119.5
C7 C6 C5 120.1(7)
C7 C6 H6 119.9
C5 C6 H6 119.9
C8 C7 C6 119.5(7)
C8 C7 H7 120.2
C6 C7 H7 120.2
C7 C8 C9 120.6(7)
C7 C8 H8 119.7
C9 C8 H8 119.7
C8 C9 C4 120.6(7)
C8 C9 H9 119.7
C4 C9 H9 119.7
C15 C10 C11 118.7(7)
C15 C10 P2 124.0(6)
C11 C10 P2 117.4(6)
C12 C11 C10 120.8(8)
C12 C11 H11 119.6
C10 C11 H11 119.6
C11 C12 C13 120.3(9)
C11 C12 H12 119.8
C13 C12 H12 119.8
C14 C13 C12 118.4(8)
C14 C13 H13 120.8
C12 C13 H13 120.8
C15 C14 C13 121.6(8)
C15 C14 H14 119.2
C13 C14 H14 119.2
C14 C15 C10 120.1(8)
C14 C15 H15 119.9
C10 C15 H15 119.9
P2 C16 Si2 110.1(4)
P2 C16 H16A 109.6
Si2 C16 H16A 109.6
P2 C16 H16B 109.6
Si2 C16 H16B 109.6
H16A C16 H16B 108.2
Si2 C17 H17A 109.5
Si2 C17 H17B 109.5
H17A C17 H17B 109.5
Si2 C17 H17C 109.5
H17A C17 H17C 109.5
H17B C17 H17C 109.5
Si2 C18 H18A 109.5
Si2 C18 H18B 109.5
H18A C18 H18B 109.5
Si2 C18 H18C 109.5
H18A C18 H18C 109.5
H18B C18 H18C 109.5
Si1 C19 H19A 109.5
Si1 C19 H19B 109.5
H19A C19 H19B 109.5
Si1 C19 H19C 109.5
H19A C19 H19C 109.5
H19B C19 H19C 109.5
Si1 C20 H20A 109.5
Si1 C20 H20B 109.5
H20A C20 H20B 109.5
Si1 C20 H20C 109.5
H20A C20 H20C 109.5
H20B C20 H20C 109.5
P1 C21 Si1 109.2(4)
P1 C21 H21A 109.8
Si1 C21 H21A 109.8
P1 C21 H21B 109.8
Si1 C21 H21B 109.8
H21A C21 H21B 108.3
C27 C22 C23 119.4(7)
C27 C22 P1 120.1(5)
C23 C22 P1 120.4(6)
C22 C23 C24 119.8(7)
C22 C23 H23 120.1
C24 C23 H23 120.1
C25 C24 C23 120.8(7)
C25 C24 H24 119.6
C23 C24 H24 119.6
C24 C25 C26 119.5(7)
C24 C25 H25 120.3
C26 C25 H25 120.3
C25 C26 C27 120.8(7)
C25 C26 H26 119.6
C27 C26 H26 119.6
C22 C27 C26 119.7(7)
C22 C27 H27 120.2
C26 C27 H27 120.2
C33 C28 C29 119.7(7)
C33 C28 P1 117.1(5)
C29 C28 P1 123.2(6)
C28 C29 C30 119.5(7)
C28 C29 H29 120.2
C30 C29 H29 120.2
C31 C30 C29 121.2(7)
C31 C30 H30 119.4
C29 C30 H30 119.4
C30 C31 C32 120.2(7)
C30 C31 H31 119.9
C32 C31 H31 119.9
C31 C32 C33 119.4(8)
C31 C32 H32 120.3
C33 C32 H32 120.3
C28 C33 C32 119.9(7)
C28 C33 H33 120.0
C32 C33 H33 120.0

loop_
_geom_bond_atom_site_label_1
_geom_bond_atom_site_label_2
_geom_bond_distance
W1 C1 1.947(7)
W1 C3 2.009(6)
W1 C2 2.043(6)
W1 N1 2.443(5)
W1 P1 2.4606(16)
W1 P2 2.4731(17)
P1 C21 1.841(7)
P1 C22 1.854(7)
P1 C28 1.858(7)
P2 C16 1.835(7)
P2 C4 1.840(7)
P2 C10 1.847(8)
Si1 N1 1.795(5)
Si1 C19 1.862(8)
Si1 C20 1.875(7)
Si1 C21 1.881(7)
Si2 N1 1.789(6)
Si2 C18 1.856(8)
Si2 C17 1.865(8)
Si2 C16 1.871(7)
C1 O1 1.167(9)
C2 O2 1.147(9)
C3 O3 1.146(8)
C4 C5 1.394(10)
C4 C9 1.409(10)
C5 C6 1.402(10)
C5 H5 0.9300
C6 C7 1.390(11)
C6 H6 0.9300
C7 C8 1.386(11)
C7 H7 0.9300
C8 C9 1.393(10)
C8 H8 0.9300
C9 H9 0.9300
C10 C15 1.393(11)
C10 C11 1.408(12)
C11 C12 1.380(13)
C11 H11 0.9300
C12 C13 1.406(13)
C12 H12 0.9300
C13 C14 1.388(14)
C13 H13 0.9300
C14 C15 1.385(13)
C14 H14 0.9300
C15 H15 0.9300
C16 H16A 0.9700
C16 H16B 0.9700
C17 H17A 0.9600
C17 H17B 0.9600
C17 H17C 0.9600
C18 H18A 0.9600
C18 H18B 0.9600
C18 H18C 0.9600
C19 H19A 0.9600
C19 H19B 0.9600
C19 H19C 0.9600
C20 H20A 0.9600
C20 H20B 0.9600
C20 H20C 0.9600
C21 H21A 0.9700
C21 H21B 0.9700
C22 C27 1.391(10)
C22 C23 1.391(10)
C23 C24 1.398(11)
C23 H23 0.9300
C24 C25 1.372(12)
C24 H24 0.9300
C25 C26 1.378(12)
C25 H25 0.9300
C26 C27 1.399(11)
C26 H26 0.9300
C27 H27 0.9300
C28 C33 1.385(11)
C28 C29 1.395(10)
C29 C30 1.396(11)
C29 H29 0.9300
C30 C31 1.351(12)
C30 H30 0.9300
C31 C32 1.398(11)
C31 H31 0.9300
C32 C33 1.405(11)
C32 H32 0.9300
C33 H33 0.9300

loop_
_geom_torsion_atom_site_label_1
_geom_torsion_atom_site_label_2
_geom_torsion_atom_site_label_3
_geom_torsion_atom_site_label_4
_geom_torsion
C1 W1 P1 C21 -165.2(3)
C3 W1 P1 C21 -81.9(3)
C2 W1 P1 C21 112.0(3)
N1 W1 P1 C21 14.1(3)
P2 W1 P1 C21 0.2(4)
C1 W1 P1 C22 -47.5(3)
C3 W1 P1 C22 35.8(3)
C2 W1 P1 C22 -130.3(3)
N1 W1 P1 C22 131.8(3)
P2 W1 P1 C22 117.9(3)
C1 W1 P1 C28 75.4(3)
C3 W1 P1 C28 158.6(3)
C2 W1 P1 C28 -7.5(3)
N1 W1 P1 C28 -105.4(3)
P2 W1 P1 C28 -119.2(3)
C1 W1 P2 C16 175.2(4)
C3 W1 P2 C16 91.2(3)
C2 W1 P2 C16 -102.1(3)
N1 W1 P2 C16 -4.1(3)
P1 W1 P2 C16 9.8(4)
C1 W1 P2 C4 58.3(4)
C3 W1 P2 C4 -25.6(3)
C2 W1 P2 C4 141.0(3)
N1 W1 P2 C4 -120.9(3)
P1 W1 P2 C4 -107.1(4)
C1 W1 P2 C10 -65.1(3)
C3 W1 P2 C10 -149.0(3)
C2 W1 P2 C10 17.6(3)
N1 W1 P2 C10 115.7(3)
P1 W1 P2 C10 129.5(3)
C18 Si2 N1 Si1 66.1(5)
C17 Si2 N1 Si1 -58.0(5)
C16 Si2 N1 Si1 -173.7(4)
C18 Si2 N1 W1 -71.7(3)
C17 Si2 N1 W1 164.2(3)
C16 Si2 N1 W1 48.5(3)
C19 Si1 N1 Si2 -54.3(5)
C20 Si1 N1 Si2 68.3(5)
C21 Si1 N1 Si2 -175.5(4)
C19 Si1 N1 W1 82.2(4)
C20 Si1 N1 W1 -155.2(3)
C21 Si1 N1 W1 -39.0(4)
C3 W1 N1 Si2 -117.9(3)
C2 W1 N1 Si2 64.5(3)
P1 W1 N1 Si2 156.8(3)
P2 W1 N1 Si2 -26.4(2)
C3 W1 N1 Si1 100.5(3)
C2 W1 N1 Si1 -77.1(3)
P1 W1 N1 Si1 15.2(3)
P2 W1 N1 Si1 -168.0(3)
C1 W1 C3 O3 15(3)
C2 W1 C3 O3 5(4)
N1 W1 C3 O3 -165(3)
P1 W1 C3 O3 -82(3)
P2 W1 C3 O3 111(3)
C16 P2 C4 C5 -147.1(6)
C10 P2 C4 C5 103.9(6)
W1 P2 C4 C5 -27.1(7)
C16 P2 C4 C9 32.7(7)
C10 P2 C4 C9 -76.4(7)
W1 P2 C4 C9 152.7(5)
C9 C4 C5 C6 -0.7(11)
P2 C4 C5 C6 179.1(6)
C4 C5 C6 C7 -0.6(11)
C5 C6 C7 C8 1.0(11)
C6 C7 C8 C9 -0.1(12)
C7 C8 C9 C4 -1.2(12)
C5 C4 C9 C8 1.6(11)
P2 C4 C9 C8 -178.2(6)
C16 P2 C10 C15 -10.2(7)
C4 P2 C10 C15 95.4(7)
W1 P2 C10 C15 -131.1(6)
C16 P2 C10 C11 170.2(6)
C4 P2 C10 C11 -84.2(6)
W1 P2 C10 C11 49.3(6)
C15 C10 C11 C12 -1.9(12)
P2 C10 C11 C12 177.7(7)
C10 C11 C12 C13 0.8(14)
C11 C12 C13 C14 0.1(13)
C12 C13 C14 C15 0.2(13)
C13 C14 C15 C10 -1.3(13)
C11 C10 C15 C14 2.1(12)
P2 C10 C15 C14 -177.5(6)
C4 P2 C16 Si2 161.6(4)
C10 P2 C16 Si2 -93.8(4)
W1 P2 C16 Si2 32.7(4)
N1 Si2 C16 P2 -52.7(5)
C18 Si2 C16 P2 66.8(5)
C17 Si2 C16 P2 -170.3(4)
C22 P1 C21 Si1 -167.3(3)
C28 P1 C21 Si1 88.2(4)
W1 P1 C21 Si1 -39.8(4)
N1 Si1 C21 P1 50.4(4)
C19 Si1 C21 P1 -70.3(4)
C20 Si1 C21 P1 169.0(4)
C21 P1 C22 C27 -31.8(7)
C28 P1 C22 C27 76.1(6)
W1 P1 C22 C27 -152.2(5)
C21 P1 C22 C23 150.8(6)
C28 P1 C22 C23 -101.3(6)
W1 P1 C22 C23 30.5(7)
C27 C22 C23 C24 -0.6(11)
P1 C22 C23 C24 176.8(6)
C22 C23 C24 C25 0.9(12)
C23 C24 C25 C26 -0.4(12)
C24 C25 C26 C27 -0.4(12)
C23 C22 C27 C26 -0.2(11)
P1 C22 C27 C26 -177.5(6)
C25 C26 C27 C22 0.7(12)
C21 P1 C28 C33 -167.1(6)
C22 P1 C28 C33 86.1(6)
W1 P1 C28 C33 -45.8(6)
C21 P1 C28 C29 12.4(7)
C22 P1 C28 C29 -94.3(6)
W1 P1 C28 C29 133.8(5)
C33 C28 C29 C30 -0.1(11)
P1 C28 C29 C30 -179.6(6)
C28 C29 C30 C31 0.3(12)
C29 C30 C31 C32 -1.0(12)
C30 C31 C32 C33 1.4(12)
C29 C28 C33 C32 0.6(11)
P1 C28 C33 C32 -179.9(6)
C31 C32 C33 C28 -1.2(12)
